data_4079688
loop_
_publ_author_name
'Zhao, Jing'
'Zhang, Shaoguang'
'Zhang, Wen-Xiong'
'Xi, Zhenfeng'

_publ_section_title
;
 Reactivity of Seven-Membered Azazirconacycloallenes and Four-Membered
 Zirconacycles toward Diphenylacetonitrile
;
_journal_issue 23
_journal_name_full Organometallics
_journal_page_first 8370
_journal_paper_doi 10.1021/om300949a
_journal_volume 31
_journal_year 2012
_chemical_formula_sum 'C54 H51 N3 Si Zr'
_chemical_formula_weight 861.29
_chemical_name_systematic
; 
 ? 
;
_space_group_IT_number 2
_symmetry_cell_setting triclinic
_symmetry_space_group_name_Hall '-P 1'
_symmetry_space_group_name_H-M 'P -1'
_atom_sites_solution_hydrogens geom
_atom_sites_solution_primary direct
_atom_sites_solution_secondary difmap
_audit_creation_method SHELXL-97
_cell_angle_alpha 93.24(3)
_cell_angle_beta 104.97(3)
_cell_angle_gamma 109.65(3)
_cell_formula_units_Z 2
_cell_length_a 11.241(2)
_cell_length_b 13.366(3)
_cell_length_c 18.174(4)
_cell_measurement_temperature 293(2)
_cell_measurement_theta_max 27.38
_cell_measurement_theta_min 1.17
_cell_volume 2453.3(11)
_computing_cell_refinement Rapid-AUTO
_computing_data_collection 'Rapid-AUTO (Rigaku,2000)'
_computing_data_reduction 'CrystalStructure (Rigaku/MSC,2000)'
_computing_molecular_graphics 'Siemens SHELXTL V4.2,(Sheldrick,1990)'
_computing_publication_material SHELXL-97,(Sheldrick,1997)
_computing_structure_refinement SHELXL-97,(Sheldrick,1997)
_computing_structure_solution SHELXS-97,(Sheldrick,1997)
_diffrn_ambient_temperature 293(2)
_diffrn_detector_area_resol_mean 10.00
_diffrn_measured_fraction_theta_full 0.979
_diffrn_measured_fraction_theta_max 0.979
_diffrn_measurement_device_type 'Rigaku RAXIS RAPID IP'
_diffrn_measurement_method \W
_diffrn_radiation_monochromator graphite
_diffrn_radiation_source 'fine-focus sealed tube'
_diffrn_radiation_type MoK\a
_diffrn_radiation_wavelength 0.71073
_diffrn_reflns_av_R_equivalents 0.1021
_diffrn_reflns_av_sigmaI/netI 0.3899
_diffrn_reflns_limit_h_max 13
_diffrn_reflns_limit_h_min -14
_diffrn_reflns_limit_k_max 17
_diffrn_reflns_limit_k_min -17
_diffrn_reflns_limit_l_max 23
_diffrn_reflns_limit_l_min -23
_diffrn_reflns_number 17425
_diffrn_reflns_theta_full 27.38
_diffrn_reflns_theta_max 27.38
_diffrn_reflns_theta_min 1.17
_diffrn_standards_decay_% 0
_diffrn_standards_interval_count 0
_diffrn_standards_interval_time 0
_diffrn_standards_number 0
_exptl_absorpt_coefficient_mu 0.285
_exptl_absorpt_correction_T_max 0.9721
_exptl_absorpt_correction_T_min 0.9453
_exptl_absorpt_correction_type empirical
_exptl_absorpt_process_details
; 
                                  HIGASHI, T. (1995). Abscor-Empirical
                                  Absorption Correction based on Fourier
                                  Series Approximation.
                                  Rigaku Corporation,Tokyo,Japan.
;
_exptl_crystal_density_diffrn 1.166
_exptl_crystal_density_method 'not measured'
_exptl_crystal_F_000 900
_exptl_crystal_size_max 0.20
_exptl_crystal_size_mid 0.20
_exptl_crystal_size_min 0.10
_platon_squeeze_details ' ?'
_refine_diff_density_max 0.463
_refine_diff_density_min -0.756
_refine_diff_density_rms 0.080
_refine_ls_extinction_method none
_refine_ls_goodness_of_fit_ref 0.997
_refine_ls_hydrogen_treatment mixed
_refine_ls_matrix_type full
_refine_ls_number_parameters 541
_refine_ls_number_reflns 10908
_refine_ls_number_restraints 0
_refine_ls_restrained_S_all 0.997
_refine_ls_R_factor_all 0.1885
_refine_ls_R_factor_gt 0.0629
_refine_ls_shift/su_max 0.006
_refine_ls_shift/su_mean 0.000
_refine_ls_structure_factor_coef Fsqd
_refine_ls_weighting_details 'calc w=1/[\s^2^(Fo^2^)+(0.0060P)^2^+0.0000P] where P=(Fo^2^+2Fc^2^)/3'
_refine_ls_weighting_scheme calc
_refine_ls_wR_factor_gt 0.0860
_refine_ls_wR_factor_ref 0.0937
_reflns_number_gt 3196
_reflns_number_total 10908
_reflns_threshold_expression >2sigma(I)
_cod_data_source_file om300949a_si_001.cif
_cod_data_source_block 4
_cod_depositor_comments
;
The following automatic conversions were performed:

'_exptl_absorpt_correction_type' value 'Empirical' changed to
'empirical' according to
/home/saulius/struct/CIF-dictionaries/cif_core.dic dictionary named
'cif_core.dic' version 2.4.2 from 2011-04-26.

Automatic conversion script
Id: cif_fix_values 1891 2012-01-12 08:04:46Z andrius 
;
_cod_original_cell_volume 2453.4(8)
_cod_original_sg_symbol_H-M P-1
_cod_database_code 4079688

loop_
_symmetry_equiv_pos_as_xyz
'x, y, z'
'-x, -y, -z'

loop_
_atom_site_label
_atom_site_type_symbol
_atom_site_fract_x
_atom_site_fract_y
_atom_site_fract_z
_atom_site_U_iso_or_equiv
_atom_site_adp_type
_atom_site_occupancy
_atom_site_symmetry_multiplicity
_atom_site_calc_flag
_atom_site_refinement_flags
Zr1 Zr 0.94619(6) 0.64437(5) 0.73127(3) 0.03438(19) Uani 1 1 d .
Si1 Si 0.60460(18) 0.22332(14) 0.83856(10) 0.0487(6) Uani 1 1 d .
N1 N 0.8047(5) 0.7085(4) 0.7632(3) 0.0451(15) Uani 1 1 d .
N2 N 0.8183(4) 0.4989(3) 0.7890(2) 0.0346(13) Uani 1 1 d .
N3 N 0.7191(5) 0.1643(4) 0.8338(3) 0.0503(17) Uani 1 1 d .
C1 C 0.8559(8) 0.7213(6) 0.6166(3) 0.060(2) Uani 1 1 d .
H1 H 0.8334 0.7860 0.6182 0.072 Uiso 1 1 calc R
C2 C 0.9735(7) 0.7158(6) 0.6066(3) 0.058(2) Uani 1 1 d .
H2 H 1.0486 0.7765 0.6022 0.070 Uiso 1 1 calc R
C3 C 0.9580(7) 0.6094(6) 0.5948(3) 0.055(2) Uani 1 1 d .
H3 H 1.0228 0.5834 0.5817 0.066 Uiso 1 1 calc R
C4 C 0.8314(8) 0.5437(5) 0.5920(3) 0.059(2) Uani 1 1 d .
H4 H 0.7918 0.4655 0.5761 0.071 Uiso 1 1 calc R
C5 C 0.7647(6) 0.6126(6) 0.6048(3) 0.054(2) Uani 1 1 d .
H5 H 0.6698 0.5905 0.5988 0.065 Uiso 1 1 calc R
C6 C 1.1900(6) 0.7435(8) 0.7732(5) 0.082(3) Uani 1 1 d .
H6 H 1.2499 0.7463 0.7420 0.098 Uiso 1 1 calc R
C7 C 1.1667(8) 0.6757(6) 0.8278(5) 0.073(3) Uani 1 1 d .
H7 H 1.2055 0.6209 0.8402 0.088 Uiso 1 1 calc R
C8 C 1.0967(8) 0.7101(9) 0.8685(4) 0.094(4) Uani 1 1 d .
H8 H 1.0752 0.6806 0.9136 0.113 Uiso 1 1 calc R
C9 C 1.0770(9) 0.8005(9) 0.8444(7) 0.123(5) Uani 1 1 d .
H9 H 1.0428 0.8475 0.8690 0.148 Uiso 1 1 calc R
C10 C 1.1359(9) 0.8199(7) 0.7839(6) 0.090(3) Uani 1 1 d .
H10 H 1.1490 0.8845 0.7592 0.108 Uiso 1 1 calc R
C11 C 0.9664(5) 0.4758(4) 0.7247(3) 0.0287(15) Uani 1 1 d .
C12 C 0.8800(6) 0.4274(5) 0.7655(3) 0.0361(17) Uani 1 1 d .
C13 C 0.8034(6) 0.3182(4) 0.7842(3) 0.0384(17) Uani 1 1 d .
C14 C 0.6641(5) 0.3208(4) 0.7731(3) 0.0336(16) Uani 1 1 d .
C15 C 0.7063(6) 0.4427(5) 0.7990(3) 0.0360(17) Uani 1 1 d .
C16 C 0.8324(6) 0.2408(5) 0.8202(3) 0.0449(18) Uani 1 1 d .
C17 C 0.9619(6) 0.2224(5) 0.8504(4) 0.053(2) Uani 1 1 d .
C18 C 1.0806(5) 0.3085(5) 0.8412(4) 0.107(3) Uani 1 1 d .
H18A H 1.0742 0.3071 0.7874 0.161 Uiso 1 1 calc R
H18B H 1.1590 0.2964 0.8678 0.161 Uiso 1 1 calc R
H18C H 1.0847 0.3774 0.8625 0.161 Uiso 1 1 calc R
C19 C 0.9826(6) 0.2121(5) 0.9386(3) 0.089(3) Uani 1 1 d .
H19A H 1.0582 0.1924 0.9577 0.133 Uiso 1 1 calc R
H19B H 0.9055 0.1579 0.9445 0.133 Uiso 1 1 calc R
H19C H 0.9966 0.2799 0.9671 0.133 Uiso 1 1 calc R
C20 C 0.9538(6) 0.1169(5) 0.8067(4) 0.098(3) Uani 1 1 d .
H20A H 0.9377 0.1213 0.7527 0.147 Uiso 1 1 calc R
H20B H 0.8830 0.0577 0.8142 0.147 Uiso 1 1 calc R
H20C H 1.0357 0.1059 0.8261 0.147 Uiso 1 1 calc R
C21 C 0.6402(6) 0.2858(4) 0.9394(3) 0.077(2) Uani 1 1 d .
H21A H 0.6578 0.2371 0.9738 0.115 Uiso 1 1 calc R
H21B H 0.5654 0.3013 0.9450 0.115 Uiso 1 1 calc R
H21C H 0.7161 0.3513 0.9515 0.115 Uiso 1 1 calc R
C22 C 0.4299(5) 0.1275(4) 0.8021(3) 0.066(2) Uani 1 1 d .
H22A H 0.4009 0.1187 0.7468 0.098 Uiso 1 1 calc R
H22B H 0.3747 0.1554 0.8227 0.098 Uiso 1 1 calc R
H22C H 0.4241 0.0592 0.8180 0.098 Uiso 1 1 calc R
C23 C 0.5882(5) 0.2919(5) 0.6893(4) 0.0374(17) Uani 1 1 d .
C24 C 0.5791(6) 0.1980(5) 0.6503(4) 0.0519(19) Uani 1 1 d .
H24 H 0.6181 0.1546 0.6776 0.062 Uiso 1 1 calc R
C25 C 0.5125(6) 0.1628(5) 0.5694(4) 0.072(2) Uani 1 1 d .
H25 H 0.5068 0.0980 0.5444 0.086 Uiso 1 1 calc R
C26 C 0.4572(6) 0.2303(6) 0.5305(4) 0.072(3) Uani 1 1 d .
H26 H 0.4136 0.2105 0.4780 0.086 Uiso 1 1 calc R
C27 C 0.4654(6) 0.3263(6) 0.5681(4) 0.058(2) Uani 1 1 d .
H27 H 0.4270 0.3704 0.5413 0.069 Uiso 1 1 calc R
C28 C 0.5320(5) 0.3560(5) 0.6466(4) 0.0509(19) Uani 1 1 d .
H28 H 0.5390 0.4214 0.6714 0.061 Uiso 1 1 calc R
C29 C 0.6294(6) 0.4919(5) 0.8331(3) 0.0384(17) Uani 1 1 d .
C30 C 0.4948(7) 0.4407(5) 0.8167(3) 0.057(2) Uani 1 1 d .
H30 H 0.4521 0.3766 0.7821 0.069 Uiso 1 1 calc R
C31 C 0.4214(6) 0.4838(6) 0.8512(4) 0.070(2) Uani 1 1 d .
H31 H 0.3300 0.4501 0.8374 0.084 Uiso 1 1 calc R
C32 C 0.4853(7) 0.5791(6) 0.9075(4) 0.065(2) Uani 1 1 d .
H32 H 0.4372 0.6077 0.9311 0.077 Uiso 1 1 calc R
C33 C 0.6233(7) 0.6280(5) 0.9257(3) 0.059(2) Uani 1 1 d .
H33 H 0.6675 0.6894 0.9628 0.070 Uiso 1 1 calc R
C34 C 0.6946(6) 0.5863(5) 0.8895(3) 0.0456(18) Uani 1 1 d .
H34 H 0.7859 0.6204 0.9021 0.055 Uiso 1 1 calc R
C35 C 1.0196(6) 0.4148(5) 0.6806(3) 0.0381(17) Uani 1 1 d .
C36 C 1.1507(6) 0.4551(4) 0.6805(3) 0.0453(18) Uani 1 1 d .
H36 H 1.2060 0.5218 0.7096 0.054 Uiso 1 1 calc R
C37 C 1.2019(6) 0.3997(5) 0.6387(4) 0.054(2) Uani 1 1 d .
H37 H 1.2909 0.4283 0.6412 0.065 Uiso 1 1 calc R
C38 C 1.1240(8) 0.3051(5) 0.5947(4) 0.065(2) Uani 1 1 d .
H38 H 1.1576 0.2669 0.5665 0.079 Uiso 1 1 calc R
C39 C 0.9915(7) 0.2651(5) 0.5921(4) 0.060(2) Uani 1 1 d .
H39 H 0.9363 0.2005 0.5601 0.072 Uiso 1 1 calc R
C40 C 0.9396(6) 0.3159(5) 0.6339(3) 0.0483(19) Uani 1 1 d .
H40 H 0.8510 0.2854 0.6318 0.058 Uiso 1 1 calc R
C41 C 0.7355(6) 0.7548(5) 0.7712(3) 0.0393(18) Uani 1 1 d .
C42 C 0.6485(6) 0.8062(4) 0.7778(4) 0.0386(17) Uani 1 1 d .
C43 C 0.6671(6) 0.8658(4) 0.8541(3) 0.0372(17) Uani 1 1 d .
C44 C 0.5602(6) 0.8875(5) 0.8719(4) 0.060(2) Uani 1 1 d .
H44 H 0.4783 0.8673 0.8348 0.072 Uiso 1 1 calc R
C45 C 0.5801(7) 0.9386(5) 0.9441(4) 0.083(3) Uani 1 1 d .
H45 H 0.5102 0.9528 0.9547 0.099 Uiso 1 1 calc R
C46 C 0.6982(8) 0.9697(5) 1.0017(4) 0.078(3) Uani 1 1 d .
H46 H 0.7079 1.0038 1.0501 0.093 Uiso 1 1 calc R
C47 C 0.8008(7) 0.9491(5) 0.9858(4) 0.063(2) Uani 1 1 d .
H47 H 0.8811 0.9688 1.0242 0.076 Uiso 1 1 calc R
C48 C 0.7878(6) 0.8996(4) 0.9138(4) 0.0486(19) Uani 1 1 d .
H48 H 0.8602 0.8883 0.9044 0.058 Uiso 1 1 calc R
C49 C 0.5314(6) 0.7893(5) 0.7059(3) 0.0417(17) Uani 1 1 d .
C50 C 0.4623(6) 0.6875(5) 0.6611(4) 0.057(2) Uani 1 1 d .
H50 H 0.4852 0.6285 0.6735 0.068 Uiso 1 1 calc R
C51 C 0.3563(7) 0.6784(6) 0.5962(4) 0.080(3) Uani 1 1 d .
H51 H 0.3107 0.6123 0.5642 0.096 Uiso 1 1 calc R
C52 C 0.3184(8) 0.7627(7) 0.5787(4) 0.082(3) Uani 1 1 d .
H52 H 0.2476 0.7538 0.5356 0.098 Uiso 1 1 calc R
C53 C 0.3842(7) 0.8596(7) 0.6242(4) 0.079(3) Uani 1 1 d .
H53 H 0.3573 0.9170 0.6127 0.095 Uiso 1 1 calc R
C54 C 0.4890(6) 0.8740(5) 0.6865(4) 0.060(2) Uani 1 1 d .
H54 H 0.5334 0.9414 0.7169 0.072 Uiso 1 1 calc R
H3A H 0.712(5) 0.097(4) 0.845(3) 0.09(3) Uiso 1 1 d .

loop_
_atom_site_aniso_label
_atom_site_aniso_U_11
_atom_site_aniso_U_22
_atom_site_aniso_U_33
_atom_site_aniso_U_23
_atom_site_aniso_U_13
_atom_site_aniso_U_12
Zr1 0.0350(4) 0.0375(4) 0.0346(4) 0.0111(3) 0.0127(3) 0.0154(3)
Si1 0.0505(14) 0.0497(13) 0.0487(13) 0.0204(10) 0.0246(11) 0.0122(10)
N1 0.043(4) 0.057(4) 0.051(4) 0.006(3) 0.013(3) 0.039(3)
N2 0.026(3) 0.041(3) 0.036(3) 0.012(3) 0.008(3) 0.010(3)
N3 0.041(4) 0.047(4) 0.074(4) 0.039(3) 0.030(3) 0.016(3)
C1 0.099(6) 0.071(6) 0.041(5) 0.039(4) 0.027(5) 0.059(5)
C2 0.077(6) 0.065(6) 0.053(5) 0.036(4) 0.047(4) 0.026(5)
C3 0.079(6) 0.092(6) 0.027(4) 0.026(4) 0.027(4) 0.060(5)
C4 0.083(7) 0.059(6) 0.029(4) -0.002(4) 0.008(4) 0.024(5)
C5 0.047(5) 0.073(6) 0.029(4) 0.011(4) 0.000(4) 0.014(5)
C6 0.029(5) 0.096(8) 0.088(7) 0.004(6) 0.024(5) -0.021(5)
C7 0.051(6) 0.076(6) 0.072(6) 0.012(5) -0.025(5) 0.030(5)
C8 0.048(6) 0.160(11) 0.039(5) -0.038(7) 0.017(5) 0.001(6)
C9 0.059(7) 0.106(10) 0.157(12) -0.095(9) -0.018(7) 0.028(7)
C10 0.084(8) 0.031(5) 0.132(10) -0.002(6) 0.010(6) 0.012(5)
C11 0.025(4) 0.035(4) 0.036(4) 0.006(3) 0.020(3) 0.016(3)
C12 0.039(4) 0.039(4) 0.035(4) -0.009(3) 0.001(3) 0.031(3)
C13 0.039(4) 0.032(4) 0.044(4) 0.016(3) 0.017(3) 0.008(3)
C14 0.031(4) 0.041(4) 0.031(4) 0.011(3) 0.013(3) 0.013(3)
C15 0.026(4) 0.067(5) 0.026(4) 0.023(3) 0.010(3) 0.025(4)
C16 0.046(5) 0.049(5) 0.055(5) 0.033(4) 0.019(4) 0.028(4)
C17 0.045(5) 0.062(5) 0.070(5) 0.042(4) 0.024(4) 0.032(4)
C18 0.036(5) 0.147(8) 0.148(8) 0.112(6) 0.025(5) 0.033(5)
C19 0.077(6) 0.120(6) 0.060(5) 0.047(5) 0.004(4) 0.033(5)
C20 0.120(7) 0.098(7) 0.109(7) 0.024(5) 0.041(6) 0.077(5)
C21 0.096(6) 0.096(6) 0.060(5) 0.025(4) 0.051(4) 0.038(4)
C22 0.052(5) 0.065(5) 0.075(5) 0.017(4) 0.023(4) 0.010(4)
C23 0.027(4) 0.039(4) 0.041(5) 0.005(4) 0.004(3) 0.010(3)
C24 0.059(5) 0.053(5) 0.041(5) 0.013(4) 0.016(4) 0.015(4)
C25 0.068(6) 0.057(6) 0.085(7) 0.006(5) 0.029(5) 0.012(4)
C26 0.046(5) 0.107(8) 0.046(5) 0.017(5) 0.021(4) 0.001(5)
C27 0.036(5) 0.098(7) 0.036(5) 0.021(4) 0.003(4) 0.024(4)
C28 0.042(5) 0.064(5) 0.046(5) 0.003(4) 0.016(4) 0.015(4)
C29 0.032(4) 0.048(5) 0.040(4) 0.017(3) 0.021(4) 0.012(4)
C30 0.053(6) 0.073(6) 0.057(5) 0.003(4) 0.037(4) 0.022(4)
C31 0.028(5) 0.112(7) 0.076(6) 0.023(5) 0.027(4) 0.022(5)
C32 0.072(6) 0.096(7) 0.053(5) 0.020(4) 0.031(5) 0.054(5)
C33 0.065(6) 0.053(5) 0.053(5) 0.016(4) 0.016(5) 0.014(4)
C34 0.044(5) 0.062(5) 0.041(5) 0.004(4) 0.023(4) 0.025(4)
C35 0.050(5) 0.049(5) 0.042(4) 0.026(4) 0.032(4) 0.034(4)
C36 0.041(5) 0.042(4) 0.053(5) 0.010(3) 0.013(4) 0.014(4)
C37 0.046(5) 0.056(5) 0.090(6) 0.011(4) 0.041(4) 0.040(4)
C38 0.097(7) 0.055(5) 0.064(6) 0.008(4) 0.026(5) 0.049(5)
C39 0.056(5) 0.054(5) 0.068(6) -0.009(4) 0.010(5) 0.026(4)
C40 0.051(5) 0.047(5) 0.046(5) 0.000(4) 0.007(4) 0.023(4)
C41 0.051(5) 0.036(5) 0.024(4) 0.006(3) 0.007(4) 0.010(4)
C42 0.038(4) 0.046(4) 0.048(5) 0.017(4) 0.023(4) 0.028(3)
C43 0.045(5) 0.032(4) 0.039(4) 0.012(3) 0.018(4) 0.015(3)
C44 0.037(5) 0.089(6) 0.057(5) -0.016(4) 0.016(4) 0.030(4)
C45 0.082(7) 0.101(6) 0.076(6) -0.031(5) 0.030(5) 0.048(5)
C46 0.062(6) 0.110(7) 0.051(6) -0.028(4) 0.013(5) 0.030(5)
C47 0.067(6) 0.051(5) 0.052(6) 0.000(4) 0.004(5) 0.010(4)
C48 0.038(5) 0.050(5) 0.062(5) 0.010(4) 0.014(4) 0.021(3)
C49 0.047(5) 0.044(5) 0.044(5) 0.020(4) 0.022(4) 0.020(4)
C50 0.057(5) 0.056(5) 0.055(5) 0.013(4) 0.023(4) 0.013(4)
C51 0.053(6) 0.116(8) 0.038(5) 0.004(5) 0.003(4) -0.002(5)
C52 0.078(7) 0.125(9) 0.057(6) 0.035(6) 0.021(5) 0.051(7)
C53 0.070(7) 0.131(8) 0.058(6) 0.032(5) 0.013(5) 0.064(6)
C54 0.058(5) 0.062(5) 0.066(5) 0.016(4) 0.016(4) 0.032(4)

loop_
_atom_type_symbol
_atom_type_description
_atom_type_scat_dispersion_real
_atom_type_scat_dispersion_imag
_atom_type_scat_source
C C 0.0033 0.0016 'International Tables Vol C Tables 4.2.6.8 and 6.1.1.4'
H H 0.0000 0.0000 'International Tables Vol C Tables 4.2.6.8 and 6.1.1.4'
N N 0.0061 0.0033 'International Tables Vol C Tables 4.2.6.8 and 6.1.1.4'
Si Si 0.0817 0.0704 'International Tables Vol C Tables 4.2.6.8 and 6.1.1.4'
Zr Zr -2.9673 0.5597 'International Tables Vol C Tables 4.2.6.8 and 6.1.1.4'

loop_
_geom_angle_atom_site_label_1
_geom_angle_atom_site_label_2
_geom_angle_atom_site_label_3
_geom_angle
N1 Zr1 C11 134.39(19)
N1 Zr1 N2 76.67(17)
C11 Zr1 N2 58.61(17)
N1 Zr1 C6 123.3(3)
C11 Zr1 C6 93.3(3)
N2 Zr1 C6 127.5(3)
N1 Zr1 C1 74.5(2)
C11 Zr1 C1 124.4(2)
N2 Zr1 C1 126.6(2)
C6 Zr1 C1 105.9(3)
N1 Zr1 C10 92.4(3)
C11 Zr1 C10 124.6(3)
N2 Zr1 C10 134.7(3)
C6 Zr1 C10 32.0(2)
C1 Zr1 C10 90.6(3)
N1 Zr1 C7 120.0(3)
C11 Zr1 C7 75.7(2)
N2 Zr1 C7 95.2(3)
C6 Zr1 C7 32.32(19)
C1 Zr1 C7 138.2(3)
C10 Zr1 C7 52.5(3)
N1 Zr1 C8 88.9(3)
C11 Zr1 C8 94.3(3)
N2 Zr1 C8 83.6(2)
C6 Zr1 C8 52.9(3)
C1 Zr1 C8 138.7(3)
C10 Zr1 C8 51.9(3)
C7 Zr1 C8 31.5(2)
N1 Zr1 C3 124.99(19)
C11 Zr1 C3 76.9(2)
N2 Zr1 C3 121.0(2)
C6 Zr1 C3 88.6(3)
C1 Zr1 C3 52.7(2)
C10 Zr1 C3 101.5(3)
C7 Zr1 C3 110.2(3)
C8 Zr1 C3 140.3(3)
N1 Zr1 C5 75.8(2)
C11 Zr1 C5 99.3(2)
N2 Zr1 C5 96.57(19)
C6 Zr1 C5 133.6(3)
C1 Zr1 C5 32.92(17)
C10 Zr1 C5 123.5(3)
C7 Zr1 C5 162.2(3)
C8 Zr1 C5 164.1(3)
C3 Zr1 C5 52.2(2)
N1 Zr1 C2 104.9(2)
C11 Zr1 C2 107.4(2)
N2 Zr1 C2 146.20(17)
C6 Zr1 C2 80.7(3)
C1 Zr1 C2 32.18(17)
C10 Zr1 C2 79.1(3)
C7 Zr1 C2 111.7(3)
C8 Zr1 C2 129.9(3)
C3 Zr1 C2 31.14(16)
C5 Zr1 C2 52.9(2)
N1 Zr1 C9 71.8(3)
C11 Zr1 C9 125.0(3)
N2 Zr1 C9 104.4(4)
C6 Zr1 C9 53.8(3)
C1 Zr1 C9 107.8(4)
C10 Zr1 C9 32.3(3)
C7 Zr1 C9 52.7(3)
C8 Zr1 C9 31.2(2)
C3 Zr1 C9 133.7(4)
C5 Zr1 C9 135.6(3)
C2 Zr1 C9 108.1(4)
N3 Si1 C21 109.4(3)
N3 Si1 C22 113.4(3)
C21 Si1 C22 110.0(3)
N3 Si1 C14 91.5(3)
C21 Si1 C14 114.7(3)
C22 Si1 C14 116.5(3)
C41 N1 Zr1 168.2(5)
C15 N2 C12 109.8(5)
C15 N2 Zr1 149.4(4)
C12 N2 Zr1 91.1(3)
C16 N3 Si1 110.1(4)
C16 N3 H3A 126(4)
Si1 N3 H3A 124(4)
C2 C1 C5 106.7(6)
C2 C1 Zr1 76.0(3)
C5 C1 Zr1 75.3(3)
C2 C1 H1 125.8
C5 C1 H1 125.8
Zr1 C1 H1 125.8
C3 C2 C1 107.8(6)
C3 C2 Zr1 73.8(4)
C1 C2 Zr1 71.9(3)
C3 C2 H2 125.9
C1 C2 H2 125.9
Zr1 C2 H2 125.9
C2 C3 C4 111.0(7)
C2 C3 Zr1 75.1(4)
C4 C3 Zr1 75.7(4)
C2 C3 H3 124.1
C4 C3 H3 124.1
Zr1 C3 H3 124.1
C3 C4 C5 106.5(7)
C3 C4 Zr1 73.0(4)
C5 C4 Zr1 73.1(4)
C3 C4 H4 126.4
C5 C4 H4 126.4
Zr1 C4 H4 126.4
C4 C5 C1 107.8(7)
C4 C5 Zr1 75.0(4)
C1 C5 Zr1 71.8(3)
C4 C5 H5 125.8
C1 C5 H5 125.8
Zr1 C5 H5 125.8
C10 C6 C7 106.5(8)
C10 C6 Zr1 74.7(5)
C7 C6 Zr1 75.1(4)
C10 C6 H6 126.1
C7 C6 H6 126.1
Zr1 C6 H6 126.1
C8 C7 C6 107.8(8)
C8 C7 Zr1 74.7(4)
C6 C7 Zr1 72.6(4)
C8 C7 H7 125.8
C6 C7 H7 125.8
Zr1 C7 H7 125.8
C7 C8 C9 110.9(10)
C7 C8 Zr1 73.8(4)
C9 C8 Zr1 76.0(6)
C7 C8 H8 124.2
C9 C8 H8 124.2
Zr1 C8 H8 124.2
C8 C9 C10 104.6(10)
C8 C9 Zr1 72.8(5)
C10 C9 Zr1 71.3(5)
C8 C9 H9 127.4
C10 C9 H9 127.4
Zr1 C9 H9 127.4
C6 C10 C9 110.1(10)
C6 C10 Zr1 73.3(4)
C9 C10 Zr1 76.4(5)
C6 C10 H10 124.6
C9 C10 H10 124.6
Zr1 C10 H10 124.6
C12 C11 C35 122.5(5)
C12 C11 Zr1 98.5(4)
C35 C11 Zr1 137.6(4)
C11 C12 N2 111.8(5)
C11 C12 C13 142.8(5)
N2 C12 C13 104.1(5)
C16 C13 C12 137.0(6)
C16 C13 C14 117.6(5)
C12 C13 C14 103.4(5)
C23 C14 C13 109.7(5)
C23 C14 C15 109.8(5)
C13 C14 C15 97.3(4)
C23 C14 Si1 117.1(4)
C13 C14 Si1 100.2(4)
C15 C14 Si1 119.7(4)
N2 C15 C29 122.5(6)
N2 C15 C14 113.3(6)
C29 C15 C14 124.1(6)
C13 C16 N3 112.1(6)
C13 C16 C17 132.1(6)
N3 C16 C17 115.8(5)
C18 C17 C16 114.6(5)
C18 C17 C20 106.0(6)
C16 C17 C20 110.0(5)
C18 C17 C19 109.6(5)
C16 C17 C19 107.6(5)
C20 C17 C19 108.9(5)
C17 C18 H18A 109.5
C17 C18 H18B 109.5
H18A C18 H18B 109.5
C17 C18 H18C 109.5
H18A C18 H18C 109.5
H18B C18 H18C 109.5
C17 C19 H19A 109.5
C17 C19 H19B 109.5
H19A C19 H19B 109.5
C17 C19 H19C 109.5
H19A C19 H19C 109.5
H19B C19 H19C 109.5
C17 C20 H20A 109.5
C17 C20 H20B 109.5
H20A C20 H20B 109.5
C17 C20 H20C 109.5
H20A C20 H20C 109.5
H20B C20 H20C 109.5
Si1 C21 H21A 109.5
Si1 C21 H21B 109.5
H21A C21 H21B 109.5
Si1 C21 H21C 109.5
H21A C21 H21C 109.5
H21B C21 H21C 109.5
Si1 C22 H22A 109.5
Si1 C22 H22B 109.5
H22A C22 H22B 109.5
Si1 C22 H22C 109.5
H22A C22 H22C 109.5
H22B C22 H22C 109.5
C24 C23 C28 116.9(6)
C24 C23 C14 117.9(6)
C28 C23 C14 125.1(6)
C23 C24 C25 123.4(6)
C23 C24 H24 118.3
C25 C24 H24 118.3
C26 C25 C24 116.7(7)
C26 C25 H25 121.7
C24 C25 H25 121.7
C27 C26 C25 121.5(7)
C27 C26 H26 119.3
C25 C26 H26 119.3
C26 C27 C28 119.0(7)
C26 C27 H27 120.5
C28 C27 H27 120.5
C23 C28 C27 122.6(6)
C23 C28 H28 118.7
C27 C28 H28 118.7
C30 C29 C34 119.1(6)
C30 C29 C15 120.1(6)
C34 C29 C15 120.5(6)
C29 C30 C31 120.8(7)
C29 C30 H30 119.6
C31 C30 H30 119.6
C30 C31 C32 120.7(6)
C30 C31 H31 119.6
C32 C31 H31 119.6
C33 C32 C31 117.6(7)
C33 C32 H32 121.2
C31 C32 H32 121.2
C34 C33 C32 121.2(6)
C34 C33 H33 119.4
C32 C33 H33 119.4
C33 C34 C29 120.5(6)
C33 C34 H34 119.8
C29 C34 H34 119.8
C36 C35 C40 116.6(6)
C36 C35 C11 121.6(6)
C40 C35 C11 121.8(6)
C37 C36 C35 122.4(6)
C37 C36 H36 118.8
C35 C36 H36 118.8
C38 C37 C36 120.1(7)
C38 C37 H37 119.9
C36 C37 H37 119.9
C37 C38 C39 118.3(7)
C37 C38 H38 120.8
C39 C38 H38 120.8
C40 C39 C38 122.8(7)
C40 C39 H39 118.6
C38 C39 H39 118.6
C39 C40 C35 119.7(6)
C39 C40 H40 120.2
C35 C40 H40 120.2
N1 C41 C42 177.2(7)
C41 C42 C43 119.0(6)
C41 C42 C49 116.8(5)
C43 C42 C49 124.0(5)
C48 C43 C44 116.5(6)
C48 C43 C42 122.3(6)
C44 C43 C42 121.2(6)
C45 C44 C43 119.2(6)
C45 C44 H44 120.4
C43 C44 H44 120.4
C44 C45 C46 123.3(7)
C44 C45 H45 118.3
C46 C45 H45 118.3
C47 C46 C45 118.1(7)
C47 C46 H46 120.9
C45 C46 H46 120.9
C46 C47 C48 121.4(7)
C46 C47 H47 119.3
C48 C47 H47 119.3
C47 C48 C43 121.4(6)
C47 C48 H48 119.3
C43 C48 H48 119.3
C54 C49 C50 119.1(6)
C54 C49 C42 120.6(6)
C50 C49 C42 120.2(6)
C49 C50 C51 116.9(6)
C49 C50 H50 121.6
C51 C50 H50 121.6
C52 C51 C50 122.4(8)
C52 C51 H51 118.8
C50 C51 H51 118.8
C53 C52 C51 119.7(9)
C53 C52 H52 120.2
C51 C52 H52 120.2
C52 C53 C54 120.6(8)
C52 C53 H53 119.7
C54 C53 H53 119.7
C53 C54 C49 121.2(7)
C53 C54 H54 119.4
C49 C54 H54 119.4

loop_
_geom_bond_atom_site_label_1
_geom_bond_atom_site_label_2
_geom_bond_distance
Zr1 N1 2.222(5)
Zr1 C11 2.339(5)
Zr1 N2 2.465(4)
Zr1 C6 2.493(6)
Zr1 C1 2.507(5)
Zr1 C10 2.510(8)
Zr1 C7 2.524(6)
Zr1 C8 2.535(7)
Zr1 C3 2.543(6)
Zr1 C5 2.552(6)
Zr1 C2 2.559(6)
Zr1 C9 2.576(8)
Si1 N3 1.738(5)
Si1 C21 1.854(5)
Si1 C22 1.865(5)
Si1 C14 1.887(5)
N1 C41 1.175(6)
N2 C15 1.297(6)
N2 C12 1.458(6)
N3 C16 1.429(7)
N3 H3A 0.91(5)
C1 C2 1.405(7)
C1 C5 1.434(7)
C1 H1 0.9800
C2 C3 1.369(7)
C2 H2 0.9800
C3 C4 1.384(7)
C3 H3 0.9800
C4 C5 1.412(7)
C4 H4 0.9800
C5 H5 0.9800
C6 C10 1.381(9)
C6 C7 1.397(8)
C6 H6 0.9800
C7 C8 1.372(9)
C7 H7 0.9800
C8 C9 1.376(11)
C8 H8 0.9800
C9 C10 1.416(12)
C9 H9 0.9800
C10 H10 0.9800
C11 C12 1.384(7)
C11 C35 1.472(7)
C12 C13 1.532(7)
C13 C16 1.341(6)
C13 C14 1.539(7)
C14 C23 1.495(7)
C14 C15 1.542(7)
C15 C29 1.476(7)
C16 C17 1.525(7)
C17 C18 1.496(7)
C17 C20 1.542(7)
C17 C19 1.578(7)
C18 H18A 0.9600
C18 H18B 0.9600
C18 H18C 0.9600
C19 H19A 0.9600
C19 H19B 0.9600
C19 H19C 0.9600
C20 H20A 0.9600
C20 H20B 0.9600
C20 H20C 0.9600
C21 H21A 0.9600
C21 H21B 0.9600
C21 H21C 0.9600
C22 H22A 0.9600
C22 H22B 0.9600
C22 H22C 0.9600
C23 C24 1.365(7)
C23 C28 1.386(7)
C24 C25 1.435(7)
C24 H24 0.9300
C25 C26 1.386(7)
C25 H25 0.9300
C26 C27 1.382(8)
C26 H26 0.9300
C27 C28 1.393(7)
C27 H27 0.9300
C28 H28 0.9300
C29 C30 1.376(7)
C29 C34 1.423(7)
C30 C31 1.397(7)
C30 H30 0.9300
C31 C32 1.429(7)
C31 H31 0.9300
C32 C33 1.404(7)
C32 H32 0.9300
C33 C34 1.385(7)
C33 H33 0.9300
C34 H34 0.9300
C35 C36 1.390(7)
C35 C40 1.398(7)
C36 C37 1.379(7)
C36 H36 0.9300
C37 C38 1.337(7)
C37 H37 0.9300
C38 C39 1.390(7)
C38 H38 0.9300
C39 C40 1.349(7)
C39 H39 0.9300
C40 H40 0.9300
C41 C42 1.395(7)
C42 C43 1.489(7)
C42 C49 1.539(7)
C43 C48 1.412(7)
C43 C44 1.434(7)
C44 C45 1.373(7)
C44 H44 0.9300
C45 C46 1.376(7)
C45 H45 0.9300
C46 C47 1.367(7)
C46 H46 0.9300
C47 C48 1.382(7)
C47 H47 0.9300
C48 H48 0.9300
C49 C54 1.398(7)
C49 C50 1.398(7)
C50 C51 1.409(7)
C50 H50 0.9300
C51 C52 1.358(8)
C51 H51 0.9300
C52 C53 1.353(8)
C52 H52 0.9300
C53 C54 1.357(7)
C53 H53 0.9300
C54 H54 0.9300

loop_
_platon_squeeze_void_nr
_platon_squeeze_void_average_x
_platon_squeeze_void_average_y
_platon_squeeze_void_average_z
_platon_squeeze_void_volume
_platon_squeeze_void_count_electrons
1 0.000 0.000 0.500 264.8 68.5
2 0.000 0.500 0.000 39.7 2.5
